data_2200583
loop_
_publ_author_name
'Eriksson, Lars'
'Lanner, Johanna'

_publ_section_title
;
 Ru~3~Sn~7~, a re-investigation
;
_journal_issue 10
_journal_name_full 'Acta Crystallographica Section E'
_journal_page_first i85
_journal_page_last i86
_journal_paper_doi 10.1107/S1600536801014246
_journal_volume 57
_journal_year 2001
_chemical_formula_iupac 'Ru3 Sn7'
_chemical_formula_moiety 'Ru3 Sn7'
_chemical_formula_sum 'Ru3 Sn7'
_chemical_formula_weight 1134.04
_chemical_name_systematic
;
 ?
;
_space_group_IT_number 229
_symmetry_cell_setting cubic
_symmetry_space_group_name_Hall '-I 4 2 3'
_symmetry_space_group_name_H-M 'I m -3 m'
_audit_creation_method SHELXL-97
_cell_angle_alpha 90.00
_cell_angle_beta 90.00
_cell_angle_gamma 90.00
_cell_formula_units_Z 4
_cell_length_a 9.3532(19)
_cell_length_b 9.3532(19)
_cell_length_c 9.3532(19)
_cell_measurement_reflns_used 984
_cell_measurement_temperature 293(2)
_cell_measurement_theta_max 26.0
_cell_measurement_theta_min 1.6
_cell_volume 818.2(3)
_computing_cell_refinement 'CELL in IPDS'
_computing_data_collection 'EXPOSE in IPDS (Stoe & Cie, 1997)'
_computing_data_reduction 'X-RED (Stoe & Cie, 1997)'
_computing_molecular_graphics 'DIAMOND (Bergerhoff, 1996)'
_computing_structure_refinement 'SHELXL97 (Sheldrick, 1997)'
_computing_structure_solution 'SHELXS97 (Sheldrick, 1990)'
_diffrn_ambient_temperature 293(2)
_diffrn_detector_area_resol_mean 6.0
_diffrn_measured_fraction_theta_full 1.000
_diffrn_measured_fraction_theta_max 1.000
_diffrn_measurement_device_type 'STOE IPDS'
_diffrn_measurement_method 'area detector'
_diffrn_radiation_monochromator graphite
_diffrn_radiation_source 'fine-focus sealed tube'
_diffrn_radiation_type MoK\a
_diffrn_radiation_wavelength .71073
_diffrn_reflns_av_R_equivalents .0416
_diffrn_reflns_av_sigmaI/netI .0200
_diffrn_reflns_limit_h_max 11
_diffrn_reflns_limit_h_min -11
_diffrn_reflns_limit_k_max 9
_diffrn_reflns_limit_k_min -11
_diffrn_reflns_limit_l_max 7
_diffrn_reflns_limit_l_min -11
_diffrn_reflns_number 1394
_diffrn_reflns_theta_full 25.88
_diffrn_reflns_theta_max 25.88
_diffrn_reflns_theta_min 3.08
_exptl_absorpt_coefficient_mu 26.247
_exptl_absorpt_correction_T_max .0834
_exptl_absorpt_correction_T_min .0448
_exptl_absorpt_correction_type numerical
_exptl_absorpt_process_details '(X-RED; Stoe & Cie, 1997)'
_exptl_crystal_colour dark_grey
_exptl_crystal_density_diffrn 9.206
_exptl_crystal_density_method 'not measured'
_exptl_crystal_description prism
_exptl_crystal_F_000 1928
_exptl_crystal_size_max .120
_exptl_crystal_size_mid .110
_exptl_crystal_size_min .095
_refine_diff_density_max .829
_refine_diff_density_min -2.172
_refine_ls_extinction_coef .0022(2)
_refine_ls_extinction_method SHELXL97
_refine_ls_goodness_of_fit_ref 2.510
_refine_ls_matrix_type full
_refine_ls_number_parameters 10
_refine_ls_number_reflns 102
_refine_ls_number_restraints 0
_refine_ls_restrained_S_all 2.510
_refine_ls_R_factor_all .0328
_refine_ls_R_factor_gt .0302
_refine_ls_shift/su_max <0.001
_refine_ls_shift/su_mean .000
_refine_ls_structure_factor_coef Fsqd
_refine_ls_weighting_details 'calc w = 1/[\s^2^(Fo^2^)+(0.0100P)^2^ where P = (Fo^2^+2Fc^2^)/3'
_refine_ls_weighting_scheme calc
_refine_ls_wR_factor_ref .0451
_reflns_number_gt 97
_reflns_number_total 102
_reflns_threshold_expression I>2\s(I)
_cod_data_source_file br6028.cif
_cod_data_source_block I
_cod_database_code 2200583
_cod_database_fobs_code 2200583

loop_
_symmetry_equiv_pos_as_xyz
'x, y, z'
'-x, -y, z'
'-x, y, -z'
'x, -y, -z'
'z, x, y'
'z, -x, -y'
'-z, -x, y'
'-z, x, -y'
'y, z, x'
'-y, z, -x'
'y, -z, -x'
'-y, -z, x'
'y, x, -z'
'-y, -x, -z'
'y, -x, z'
'-y, x, z'
'x, z, -y'
'-x, z, y'
'-x, -z, -y'
'x, -z, y'
'z, y, -x'
'z, -y, x'
'-z, y, x'
'-z, -y, -x'
'x+1/2, y+1/2, z+1/2'
'-x+1/2, -y+1/2, z+1/2'
'-x+1/2, y+1/2, -z+1/2'
'x+1/2, -y+1/2, -z+1/2'
'z+1/2, x+1/2, y+1/2'
'z+1/2, -x+1/2, -y+1/2'
'-z+1/2, -x+1/2, y+1/2'
'-z+1/2, x+1/2, -y+1/2'
'y+1/2, z+1/2, x+1/2'
'-y+1/2, z+1/2, -x+1/2'
'y+1/2, -z+1/2, -x+1/2'
'-y+1/2, -z+1/2, x+1/2'
'y+1/2, x+1/2, -z+1/2'
'-y+1/2, -x+1/2, -z+1/2'
'y+1/2, -x+1/2, z+1/2'
'-y+1/2, x+1/2, z+1/2'
'x+1/2, z+1/2, -y+1/2'
'-x+1/2, z+1/2, y+1/2'
'-x+1/2, -z+1/2, -y+1/2'
'x+1/2, -z+1/2, y+1/2'
'z+1/2, y+1/2, -x+1/2'
'z+1/2, -y+1/2, x+1/2'
'-z+1/2, y+1/2, x+1/2'
'-z+1/2, -y+1/2, -x+1/2'
'-x, -y, -z'
'x, y, -z'
'x, -y, z'
'-x, y, z'
'-z, -x, -y'
'-z, x, y'
'z, x, -y'
'z, -x, y'
'-y, -z, -x'
'y, -z, x'
'-y, z, x'
'y, z, -x'
'-y, -x, z'
'y, x, z'
'-y, x, -z'
'y, -x, -z'
'-x, -z, y'
'x, -z, -y'
'x, z, y'
'-x, z, -y'
'-z, -y, x'
'-z, y, -x'
'z, -y, -x'
'z, y, x'
'-x+1/2, -y+1/2, -z+1/2'
'x+1/2, y+1/2, -z+1/2'
'x+1/2, -y+1/2, z+1/2'
'-x+1/2, y+1/2, z+1/2'
'-z+1/2, -x+1/2, -y+1/2'
'-z+1/2, x+1/2, y+1/2'
'z+1/2, x+1/2, -y+1/2'
'z+1/2, -x+1/2, y+1/2'
'-y+1/2, -z+1/2, -x+1/2'
'y+1/2, -z+1/2, x+1/2'
'-y+1/2, z+1/2, x+1/2'
'y+1/2, z+1/2, -x+1/2'
'-y+1/2, -x+1/2, z+1/2'
'y+1/2, x+1/2, z+1/2'
'-y+1/2, x+1/2, -z+1/2'
'y+1/2, -x+1/2, -z+1/2'
'-x+1/2, -z+1/2, y+1/2'
'x+1/2, -z+1/2, -y+1/2'
'x+1/2, z+1/2, y+1/2'
'-x+1/2, z+1/2, -y+1/2'
'-z+1/2, -y+1/2, x+1/2'
'-z+1/2, y+1/2, -x+1/2'
'z+1/2, -y+1/2, -x+1/2'
'z+1/2, y+1/2, x+1/2'

loop_
_atom_site_label
_atom_site_fract_x
_atom_site_fract_y
_atom_site_fract_z
_atom_site_U_iso_or_equiv
_atom_site_adp_type
_atom_site_calc_flag
_atom_site_refinement_flags
_atom_site_occupancy
_atom_site_disorder_assembly
_atom_site_disorder_group
_atom_site_type_symbol
Ru .34513(15) .0000 .0000 .0067(4) Uani d S 1 . . Ru
Sn1 .2500 .0000 .5000 .0094(4) Uani d S 1 . . Sn
Sn2 .16110(6) .16110(6) .16110(6) .0086(4) Uani d S 1 . . Sn

loop_
_atom_site_aniso_label
_atom_site_aniso_U_11
_atom_site_aniso_U_22
_atom_site_aniso_U_33
_atom_site_aniso_U_12
_atom_site_aniso_U_13
_atom_site_aniso_U_23
Ru .0058(7) .0072(5) .0072(5) .000 .000 .000
Sn1 .0066(7) .0108(5) .0108(5) .000 .000 .000
Sn2 .0086(4) .0086(4) .0086(4) .0006(2) .0006(2) .0006(2)

loop_
_atom_type_symbol
_atom_type_description
_atom_type_scat_dispersion_real
_atom_type_scat_dispersion_imag
_atom_type_scat_source
Ru Ru -1.2594 .8363 'International Tables Vol C Tables 4.2.6.8 and 6.1.1.4'
Sn Sn -.6537 1.4246 'International Tables Vol C Tables 4.2.6.8 and 6.1.1.4'

loop_
_geom_angle_atom_site_label_1
_geom_angle_atom_site_label_2
_geom_angle_atom_site_label_3
_geom_angle_site_symmetry_1
_geom_angle_site_symmetry_3
_geom_angle
Sn2 Ru Sn2 4 . 102.14(5)
Sn2 Ru Sn2 4 51 66.74(3)
Sn2 Ru Sn2 . 51 66.74(3)
Sn2 Ru Sn2 4 50 66.74(3)
Sn2 Ru Sn2 . 50 66.74(3)
Sn2 Ru Sn2 51 50 102.14(5)
Sn2 Ru Sn1 4 5 142.990(9)
Sn2 Ru Sn1 . 5 82.142(15)
Sn2 Ru Sn1 51 5 142.990(9)
Sn2 Ru Sn1 50 5 82.143(15)
Sn2 Ru Sn1 4 81 142.990(9)
Sn2 Ru Sn1 . 81 82.142(15)
Sn2 Ru Sn1 51 81 82.143(15)
Sn2 Ru Sn1 50 81 142.990(9)
Sn1 Ru Sn1 5 81 73.90(2)
Sn2 Ru Sn1 4 33_544 82.143(15)
Sn2 Ru Sn1 . 33_544 142.990(9)
Sn2 Ru Sn1 51 33_544 142.990(9)
Sn2 Ru Sn1 50 33_544 82.143(15)
Sn1 Ru Sn1 5 33_544 73.90(2)
Sn1 Ru Sn1 81 33_544 116.44(5)
Sn2 Ru Sn1 4 53_655 82.143(15)
Sn2 Ru Sn1 . 53_655 142.990(9)
Sn2 Ru Sn1 51 53_655 82.143(15)
Sn2 Ru Sn1 50 53_655 142.990(9)
Sn1 Ru Sn1 5 53_655 116.44(5)
Sn1 Ru Sn1 81 53_655 73.90(2)
Sn1 Ru Sn1 33_544 53_655 73.90(2)
Sn2 Ru Ru 4 49_655 128.93(2)
Sn2 Ru Ru . 49_655 128.93(2)
Sn2 Ru Ru 51 49_655 128.93(2)
Sn2 Ru Ru 50 49_655 128.93(2)
Sn1 Ru Ru 5 49_655 58.22(2)
Sn1 Ru Ru 81 49_655 58.22(2)
Sn1 Ru Ru 33_544 49_655 58.22(2)
Sn1 Ru Ru 53_655 49_655 58.22(2)
Ru Sn1 Ru 77 9 136.27(3)
Ru Sn1 Ru 77 29_545 63.56(5)
Ru Sn1 Ru 9 29_545 136.27(3)
Ru Sn1 Ru 77 57_556 136.27(3)
Ru Sn1 Ru 9 57_556 63.56(5)
Ru Sn1 Ru 29_545 57_556 136.27(3)
Ru Sn2 Ru 9 5 112.87(2)
Ru Sn2 Ru 9 . 112.87(2)
Ru Sn2 Ru 5 . 112.87(2)
Ru Sn2 Sn2 9 73 105.81(2)
Ru Sn2 Sn2 5 73 105.81(2)
Ru Sn2 Sn2 . 73 105.81(2)
Ru Sn2 Sn2 9 51 56.628(13)
Ru Sn2 Sn2 5 51 128.93(2)
Ru Sn2 Sn2 . 51 56.628(13)
Sn2 Sn2 Sn2 73 51 125.3
Ru Sn2 Sn2 9 50 128.93(2)
Ru Sn2 Sn2 5 50 56.628(13)
Ru Sn2 Sn2 . 50 56.628(13)
Sn2 Sn2 Sn2 73 50 125.3
Sn2 Sn2 Sn2 51 50 90.0
Ru Sn2 Sn2 9 52 56.628(13)
Ru Sn2 Sn2 5 52 56.628(13)
Ru Sn2 Sn2 . 52 128.93(2)
Sn2 Sn2 Sn2 73 52 125.3
Sn2 Sn2 Sn2 51 52 90.0
Sn2 Sn2 Sn2 50 52 90.0

loop_
_geom_bond_atom_site_label_1
_geom_bond_atom_site_label_2
_geom_bond_site_symmetry_2
_geom_bond_distance
_geom_bond_publ_flag
Ru Sn2 4 2.7393(11) ?
Ru Sn2 . 2.7393(11) yes
Ru Sn2 51 2.7393(11) ?
Ru Sn2 50 2.7393(11) ?
Ru Sn1 5 2.7506(9) yes
Ru Sn1 81 2.7506(9) ?
Ru Sn1 33_544 2.7506(9) ?
Ru Sn1 53_655 2.7506(9) ?
Ru Ru 49_655 2.897(3) yes
Sn1 Ru 77 2.7506(9) ?
Sn1 Ru 9 2.7506(9) ?
Sn1 Ru 29_545 2.7506(9) ?
Sn1 Ru 57_556 2.7506(9) ?
Sn2 Ru 9 2.7393(11) ?
Sn2 Ru 5 2.7393(11) ?
Sn2 Sn2 73 2.8804(19) yes
Sn2 Sn2 51 3.0136(12) yes
Sn2 Sn2 50 3.0136(12) ?
Sn2 Sn2 52 3.0136(12) ?
